data_2015034
loop_
_publ_author_name
'Kruszynski, Rafal'
'Bartczak, Tadeusz J.'

_publ_section_title
Bis{\m-2-[(2,3-dichlorophenyl)amino]benzoato-\k<i>O</i>}di-\m~2~-ethoxo-octamethyldi-\m~3~-oxo-tetratin(IV)
_journal_coeditor_code JZ1743
_journal_issue 9
_journal_name_full 'Acta Crystallographica Section C'
_journal_page_first m439
_journal_page_last m441
_journal_paper_doi 10.1107/S0108270105025989
_journal_volume 61
_journal_year 2005
_chemical_formula_iupac '[Sn4 (C H3)8 (C13 H8 Cl2 N O2)2 (C2 H5 O)2 O2]'
_chemical_formula_moiety 'C38 H50 Cl4 N2 O8 Sn4'
_chemical_formula_sum 'C38 H50 Cl4 N2 O8 Sn4'
_chemical_formula_weight 1279.36
_chemical_name_systematic
;
{2-[(2,3-Dichlorophenyl)amino]benzoato-\kO}di-\m~2~-ethoxo-octamethyldi-
\m~3~-oxo-tetratin(IV)
;
_space_group_IT_number 14
_symmetry_cell_setting monoclinic
_symmetry_space_group_name_Hall '-P 2yn'
_symmetry_space_group_name_H-M 'P 1 21/n 1'
_atom_sites_solution_hydrogens difmap
_atom_sites_solution_primary direct
_atom_sites_solution_secondary direct
_audit_creation_method SHELXL97
_cell_angle_alpha 90.00
_cell_angle_beta 100.106(3)
_cell_angle_gamma 90.00
_cell_formula_units_Z 2
_cell_length_a 14.0875(6)
_cell_length_b 9.7613(4)
_cell_length_c 17.5858(8)
_cell_measurement_reflns_used 6140
_cell_measurement_temperature 291.0(3)
_cell_measurement_theta_max 20
_cell_measurement_theta_min 2
_cell_volume 2380.74(18)
_computing_cell_refinement 'CrysAlis RED (UNIL IC and Kuma, 2000)'
_computing_data_collection 'CrysAlis CCD (UNIL IC and Kuma, 2000)'
_computing_data_reduction 'CrysAlis RED'
_computing_molecular_graphics
;
XP in SHELXTL/PC (Sheldrick, 1990b) and ORTEP-3 for Windows (version
1.062;  Farrugia 1997)
;
_computing_publication_material SHELXL97
_computing_structure_refinement 'SHELXL97 (Sheldrick, 1997)'
_computing_structure_solution 'SHELXS97 (Sheldrick, 1990a)'
_diffrn_ambient_temperature 291.0(3)
_diffrn_measured_fraction_theta_full 0.998
_diffrn_measured_fraction_theta_max 0.998
_diffrn_measurement_device_type 'Kuma KM4 CCD area-detector'
_diffrn_measurement_method \w
_diffrn_radiation_monochromator graphite
_diffrn_radiation_source 'fine-focus sealed tube'
_diffrn_radiation_type MoK\a
_diffrn_radiation_wavelength 0.71073
_diffrn_reflns_av_R_equivalents 0.0355
_diffrn_reflns_av_sigmaI/netI 0.0197
_diffrn_reflns_limit_h_max 16
_diffrn_reflns_limit_h_min -16
_diffrn_reflns_limit_k_max 11
_diffrn_reflns_limit_k_min 10
_diffrn_reflns_limit_l_max 20
_diffrn_reflns_limit_l_min -20
_diffrn_reflns_number 27541
_diffrn_reflns_theta_full 25.10
_diffrn_reflns_theta_max 25.10
_diffrn_reflns_theta_min 3.43
_diffrn_standards_decay_% 0.97
_diffrn_standards_interval_time 32.3
_diffrn_standards_number 179
_exptl_absorpt_coefficient_mu 2.345
_exptl_absorpt_correction_T_max 0.894
_exptl_absorpt_correction_T_min 0.518
_exptl_absorpt_correction_type numerical
_exptl_absorpt_process_details '(X-RED; Stoe & Cie, 1999)'
_exptl_crystal_colour orange
_exptl_crystal_density_diffrn 1.785
_exptl_crystal_density_method 'not measured'
_exptl_crystal_description needle
_exptl_crystal_F_000 1248
_exptl_crystal_size_max 0.527
_exptl_crystal_size_mid 0.069
_exptl_crystal_size_min 0.069
_refine_diff_density_max 1.104
_refine_diff_density_min -0.498
_refine_ls_extinction_method none
_refine_ls_goodness_of_fit_ref 1.149
_refine_ls_hydrogen_treatment constr
_refine_ls_matrix_type full
_refine_ls_number_parameters 259
_refine_ls_number_reflns 4230
_refine_ls_number_restraints 0
_refine_ls_restrained_S_all 1.149
_refine_ls_R_factor_all 0.0343
_refine_ls_R_factor_gt 0.0273
_refine_ls_shift/su_max 0.001
_refine_ls_shift/su_mean 0.000
_refine_ls_structure_factor_coef Fsqd
_refine_ls_weighting_details 'w = 1/[\s^2^(Fo^2^)+(0.0294P)^2^+0.8584P] where P=(Fo^2^+2Fc^2^)/3'
_refine_ls_weighting_scheme calc
_refine_ls_wR_factor_gt 0.0594
_refine_ls_wR_factor_ref 0.0630
_reflns_number_gt 3656
_reflns_number_total 4230
_reflns_threshold_expression I>2\s(I)
_cod_data_source_file jz1743.cif
_cod_data_source_block I
_cod_depositor_comments
;
The following automatic conversions were performed:

'_atom_sites_solution_hydrogens' value 'diffmap' was changed to
'difmap'.

Automatic conversion script
Id: cif_fix_values 6452 2018-10-05 10:23:21Z andrius 
;
_cod_original_sg_symbol_H-M 'P 21/n'
_cod_database_code 2015034
_cod_database_fobs_code 2015034

loop_
_symmetry_equiv_pos_as_xyz
'x, y, z'
'-x+1/2, y+1/2, -z+1/2'
'-x, -y, -z'
'x-1/2, -y-1/2, z-1/2'

loop_
_atom_site_label
_atom_site_fract_x
_atom_site_fract_y
_atom_site_fract_z
_atom_site_U_iso_or_equiv
_atom_site_adp_type
_atom_site_calc_flag
_atom_site_refinement_flags
_atom_site_occupancy
_atom_site_disorder_assembly
_atom_site_disorder_group
_atom_site_type_symbol
Sn1 0.471301(17) 0.03647(2) 0.085414(14) 0.03253(8) Uani d . 1 . . Sn
O3 0.55398(17) -0.0917(2) 0.03312(13) 0.0367(6) Uani d . 1 . . O
O4 0.53620(19) -0.1049(3) 0.17197(14) 0.0426(6) Uani d . 1 . . O
Sn2 0.608001(18) -0.24902(2) 0.102016(14) 0.03517(8) Uani d . 1 . . Sn
C1 0.7400(3) -0.4772(4) -0.0642(2) 0.0396(9) Uani d . 1 . . C
C2 0.7974(3) -0.5958(4) -0.0615(2) 0.0441(9) Uani d . 1 . . C
C3 0.8211(3) -0.6448(5) -0.1307(3) 0.0591(12) Uani d . 1 . . C
H3 0.8576 -0.7243 -0.1300 0.071 Uiso calc R 1 . . H
C4 0.7918(4) -0.5788(5) -0.1986(3) 0.0650(13) Uani d . 1 . . C
H4 0.8081 -0.6140 -0.2438 0.078 Uiso calc R 1 . . H
C5 0.7385(4) -0.4606(5) -0.2016(3) 0.0635(13) Uani d . 1 . . C
H5 0.7197 -0.4148 -0.2482 0.076 Uiso calc R 1 . . H
C6 0.7130(3) -0.4107(5) -0.1347(2) 0.0532(11) Uani d . 1 . . C
H6 0.6768 -0.3307 -0.1368 0.064 Uiso calc R 1 . . H
N1 0.8241(3) -0.6661(4) 0.0071(2) 0.0551(9) Uani d . 1 . . N
H1N 0.7852 -0.6562 0.0435 0.061(13) Uiso d R 1 . . H
C8 0.9060(3) -0.7469(4) 0.0284(2) 0.0445(10) Uani d . 1 . . C
C9 0.9049(3) -0.8484(4) 0.0842(2) 0.0403(9) Uani d . 1 . . C
C10 0.9864(3) -0.9260(4) 0.1103(2) 0.0493(10) Uani d . 1 . . C
C11 1.0694(3) -0.9083(5) 0.0809(3) 0.0634(13) Uani d . 1 . . C
H11 1.1231 -0.9631 0.0974 0.076 Uiso calc R 1 . . H
C12 1.0716(3) -0.8076(5) 0.0265(3) 0.0658(13) Uani d . 1 . . C
H12 1.1279 -0.7933 0.0068 0.079 Uiso calc R 1 . . H
C13 0.9917(3) -0.7275(5) 0.0004(3) 0.0584(12) Uani d . 1 . . C
H13 0.9951 -0.6598 -0.0362 0.070 Uiso calc R 1 . . H
Cl1 0.80140(8) -0.87167(13) 0.12217(7) 0.0619(3) Uani d . 1 . . Cl
Cl2 0.98415(9) -1.05157(14) 0.17976(8) 0.0743(4) Uani d . 1 . . Cl
C7 0.7039(3) -0.4257(4) 0.0053(2) 0.0427(9) Uani d . 1 . . C
O1 0.66257(19) -0.3075(3) -0.00124(15) 0.0471(7) Uani d . 1 . . O
O2 0.7110(2) -0.4937(3) 0.06478(17) 0.0583(8) Uani d . 1 . . O
C14 0.3271(3) -0.0202(5) 0.0867(3) 0.0549(11) Uani d . 1 . . C
H14A 0.3130 -0.1045 0.0589 0.082 Uiso calc R 1 . . H
H14B 0.2847 0.0504 0.0628 0.082 Uiso calc R 1 . . H
H14C 0.3181 -0.0324 0.1392 0.082 Uiso calc R 1 . . H
C15 0.5441(3) 0.2151(4) 0.1320(3) 0.0582(12) Uani d . 1 . . C
H15A 0.5985 0.1898 0.1703 0.087 Uiso calc R 1 . . H
H15B 0.5010 0.2709 0.1553 0.087 Uiso calc R 1 . . H
H15C 0.5658 0.2657 0.0915 0.087 Uiso calc R 1 . . H
C16 0.5010(3) -0.3983(5) 0.1015(3) 0.0644(13) Uani d . 1 . . C
H16A 0.4388 -0.3581 0.0840 0.097 Uiso calc R 1 . . H
H16B 0.5039 -0.4335 0.1528 0.097 Uiso calc R 1 . . H
H16C 0.5112 -0.4715 0.0674 0.097 Uiso calc R 1 . . H
C17 0.7414(3) -0.2255(5) 0.1761(3) 0.0644(13) Uani d . 1 . . C
H17A 0.7922 -0.2235 0.1462 0.097 Uiso calc R 1 . . H
H17B 0.7515 -0.3010 0.2116 0.097 Uiso calc R 1 . . H
H17C 0.7415 -0.1413 0.2043 0.097 Uiso calc R 1 . . H
C18 0.5096(4) -0.1322(5) 0.2448(2) 0.0657(13) Uani d . 1 . . C
H18A 0.5361 -0.2202 0.2635 0.079 Uiso calc R 1 . . H
H18B 0.4400 -0.1384 0.2383 0.079 Uiso calc R 1 . . H
C19 0.5436(5) -0.0270(6) 0.3027(3) 0.095(2) Uani d . 1 . . C
H19A 0.6126 -0.0211 0.3099 0.143 Uiso calc R 1 . . H
H19B 0.5245 -0.0509 0.3508 0.143 Uiso calc R 1 . . H
H19C 0.5160 0.0598 0.2853 0.143 Uiso calc R 1 . . H

loop_
_atom_site_aniso_label
_atom_site_aniso_U_11
_atom_site_aniso_U_22
_atom_site_aniso_U_33
_atom_site_aniso_U_12
_atom_site_aniso_U_13
_atom_site_aniso_U_23
Sn1 0.03505(14) 0.02918(14) 0.03465(14) 0.00643(10) 0.00966(10) 0.00158(10)
O3 0.0429(14) 0.0338(13) 0.0355(13) 0.0155(11) 0.0126(11) 0.0084(11)
O4 0.0581(17) 0.0379(14) 0.0340(14) 0.0146(13) 0.0142(12) 0.0090(11)
Sn2 0.03702(15) 0.02837(14) 0.04002(15) 0.00708(10) 0.00652(11) 0.00750(11)
C1 0.036(2) 0.038(2) 0.047(2) 0.0020(17) 0.0116(17) 0.0004(18)
C2 0.050(2) 0.036(2) 0.049(2) 0.0044(18) 0.0135(19) 0.0023(18)
C3 0.075(3) 0.051(3) 0.056(3) 0.014(2) 0.023(2) -0.005(2)
C4 0.082(3) 0.071(3) 0.046(3) 0.010(3) 0.023(2) -0.003(2)
C5 0.078(3) 0.073(3) 0.041(2) 0.015(3) 0.016(2) 0.013(2)
C6 0.052(3) 0.055(3) 0.054(3) 0.011(2) 0.012(2) 0.010(2)
N1 0.069(2) 0.052(2) 0.050(2) 0.0281(19) 0.0238(18) 0.0087(18)
C8 0.047(2) 0.040(2) 0.047(2) 0.0107(18) 0.0113(19) -0.0054(18)
C9 0.039(2) 0.041(2) 0.040(2) 0.0067(17) 0.0059(16) -0.0084(17)
C10 0.049(2) 0.046(2) 0.050(2) 0.0079(19) 0.0000(19) -0.0020(19)
C11 0.042(3) 0.071(3) 0.075(3) 0.011(2) 0.004(2) 0.000(3)
C12 0.042(3) 0.076(3) 0.083(4) 0.002(2) 0.020(2) -0.011(3)
C13 0.065(3) 0.049(3) 0.065(3) 0.001(2) 0.020(2) 0.000(2)
Cl1 0.0511(6) 0.0751(8) 0.0623(7) 0.0134(6) 0.0182(5) 0.0153(6)
Cl2 0.0695(8) 0.0776(9) 0.0724(8) 0.0205(7) 0.0028(6) 0.0250(7)
C7 0.037(2) 0.042(2) 0.050(2) 0.0080(17) 0.0104(18) 0.0017(19)
O1 0.0566(17) 0.0371(15) 0.0507(16) 0.0180(13) 0.0180(13) 0.0050(13)
O2 0.078(2) 0.0546(18) 0.0481(17) 0.0291(16) 0.0268(15) 0.0146(15)
C14 0.040(2) 0.072(3) 0.054(3) -0.002(2) 0.013(2) 0.006(2)
C15 0.058(3) 0.043(2) 0.070(3) 0.000(2) 0.002(2) -0.004(2)
C16 0.064(3) 0.055(3) 0.076(3) -0.012(2) 0.017(2) -0.004(3)
C17 0.048(3) 0.072(3) 0.068(3) 0.008(2) -0.005(2) 0.003(3)
C18 0.093(4) 0.062(3) 0.045(3) 0.016(3) 0.020(2) 0.015(2)
C19 0.142(6) 0.094(4) 0.050(3) 0.014(4) 0.018(3) -0.011(3)

loop_
_atom_type_symbol
_atom_type_description
_atom_type_scat_dispersion_real
_atom_type_scat_dispersion_imag
_atom_type_scat_source
C C 0.0033 0.0016 'International Tables Vol C Tables 4.2.6.8 and 6.1.1.4'
H H 0.0000 0.0000 'International Tables Vol C Tables 4.2.6.8 and 6.1.1.4'
N N 0.0061 0.0033 'International Tables Vol C Tables 4.2.6.8 and 6.1.1.4'
O O 0.0106 0.0060 'International Tables Vol C Tables 4.2.6.8 and 6.1.1.4'
Cl Cl 0.1484 0.1585 'International Tables Vol C Tables 4.2.6.8 and 6.1.1.4'
Sn Sn -0.6537 1.4246 'International Tables Vol C Tables 4.2.6.8 and 6.1.1.4'

loop_
_geom_angle_atom_site_label_1
_geom_angle_atom_site_label_2
_geom_angle_atom_site_label_3
_geom_angle_site_symmetry_1
_geom_angle_site_symmetry_3
_geom_angle
_geom_angle_publ_flag
O3 Sn1 C14 . . 118.17(15) yes
O3 Sn1 C15 . . 113.89(15) yes
C14 Sn1 C15 . . 127.94(18) yes
O3 Sn1 O3 . 3_655 73.92(10) yes
C14 Sn1 O3 . 3_655 94.68(13) yes
C15 Sn1 O3 . 3_655 99.06(15) yes
O3 Sn1 O4 . . 73.61(9) yes
C14 Sn1 O4 . . 96.61(14) yes
C15 Sn1 O4 . . 97.98(14) yes
O3 Sn1 O4 3_655 . 147.22(9) yes
Sn2 O3 Sn1 . . 112.42(11) no
Sn2 O3 Sn1 . 3_655 139.72(12) no
Sn1 O3 Sn1 . 3_655 106.08(10) no
C18 O4 Sn1 . . 128.0(2) no
C18 O4 Sn2 . . 126.6(2) no
Sn1 O4 Sn2 . . 101.16(10) no
O3 Sn2 C16 . . 109.31(16) yes
O3 Sn2 C17 . . 119.36(15) yes
C16 Sn2 C17 . . 129.99(19) yes
O3 Sn2 O1 . . 81.33(9) yes
C16 Sn2 O1 . . 100.01(15) yes
C17 Sn2 O1 . . 97.92(16) yes
O3 Sn2 O4 . . 72.00(9) yes
C16 Sn2 O4 . . 92.61(15) yes
C17 Sn2 O4 . . 91.84(15) yes
O1 Sn2 O4 . . 153.04(9) yes
C6 C1 C2 . . 118.6(4) no
C6 C1 C7 . . 119.6(4) no
C2 C1 C7 . . 121.8(3) no
N1 C2 C3 . . 121.3(4) no
N1 C2 C1 . . 120.3(4) no
C3 C2 C1 . . 118.3(4) no
C4 C3 C2 . . 121.4(4) no
C4 C3 H3 . . 119.3 no
C2 C3 H3 . . 119.3 no
C3 C4 C5 . . 120.8(4) no
C3 C4 H4 . . 119.6 no
C5 C4 H4 . . 119.6 no
C4 C5 C6 . . 119.2(4) no
C4 C5 H5 . . 120.4 no
C6 C5 H5 . . 120.4 no
C5 C6 C1 . . 121.7(4) no
C5 C6 H6 . . 119.2 no
C1 C6 H6 . . 119.2 no
C2 N1 C8 . . 127.0(4) no
C2 N1 H1N . . 116.8 no
C8 N1 H1N . . 116.1 no
C13 C8 N1 . . 123.7(4) no
C13 C8 C9 . . 117.5(4) no
N1 C8 C9 . . 118.7(4) no
C10 C9 C8 . . 120.7(4) no
C10 C9 Cl1 . . 120.5(3) no
C8 C9 Cl1 . . 118.7(3) no
C11 C10 C9 . . 121.2(4) no
C11 C10 Cl2 . . 118.5(3) no
C9 C10 Cl2 . . 120.3(3) no
C10 C11 C12 . . 118.6(4) no
C10 C11 H11 . . 120.7 no
C12 C11 H11 . . 120.7 no
C11 C12 C13 . . 121.2(4) no
C11 C12 H12 . . 119.4 no
C13 C12 H12 . . 119.4 no
C12 C13 C8 . . 120.8(4) no
C12 C13 H13 . . 119.6 no
C8 C13 H13 . . 119.6 no
O2 C7 O1 . . 121.9(4) no
O2 C7 C1 . . 121.8(3) no
O1 C7 C1 . . 116.3(3) no
C7 O1 Sn2 . . 112.5(2) no
Sn1 C14 H14A . . 109.5 no
Sn1 C14 H14B . . 109.5 no
H14A C14 H14B . . 109.5 no
Sn1 C14 H14C . . 109.5 no
H14A C14 H14C . . 109.5 no
H14B C14 H14C . . 109.5 no
Sn1 C15 H15A . . 109.5 no
Sn1 C15 H15B . . 109.5 no
H15A C15 H15B . . 109.5 no
Sn1 C15 H15C . . 109.5 no
H15A C15 H15C . . 109.5 no
H15B C15 H15C . . 109.5 no
Sn2 C16 H16A . . 109.5 no
Sn2 C16 H16B . . 109.5 no
H16A C16 H16B . . 109.5 no
Sn2 C16 H16C . . 109.5 no
H16A C16 H16C . . 109.5 no
H16B C16 H16C . . 109.5 no
Sn2 C17 H17A . . 109.5 no
Sn2 C17 H17B . . 109.5 no
H17A C17 H17B . . 109.5 no
Sn2 C17 H17C . . 109.5 no
H17A C17 H17C . . 109.5 no
H17B C17 H17C . . 109.5 no
O4 C18 C19 . . 112.9(4) no
O4 C18 H18A . . 109.0 no
C19 C18 H18A . . 109.0 no
O4 C18 H18B . . 109.0 no
C19 C18 H18B . . 109.0 no
H18A C18 H18B . . 107.8 no
C18 C19 H19A . . 109.5 no
C18 C19 H19B . . 109.5 no
H19A C19 H19B . . 109.5 no
C18 C19 H19C . . 109.5 no
H19A C19 H19C . . 109.5 no
H19B C19 H19C . . 109.5 no

loop_
_geom_bond_atom_site_label_1
_geom_bond_atom_site_label_2
_geom_bond_site_symmetry_2
_geom_bond_distance
_geom_bond_publ_flag
Sn1 O3 . 2.036(2) yes
Sn1 C14 . 2.109(4) yes
Sn1 C15 . 2.114(4) yes
Sn1 O3 3_655 2.122(2) yes
Sn1 O4 . 2.137(2) yes
O3 Sn1 3_655 2.122(2) no
Sn2 O3 . 2.020(2) yes
O4 C18 . 1.421(5) no
Sn2 O4 . 2.226(2) yes
Sn2 C16 . 2.096(4) yes
Sn2 C17 . 2.103(4) yes
Sn2 O1 . 2.169(3) yes
C1 C6 . 1.393(5) no
C1 C2 . 1.409(5) no
C1 C7 . 1.490(5) no
C2 N1 . 1.380(5) no
C2 C3 . 1.401(6) no
C3 C4 . 1.357(6) no
C3 H3 . 0.9300 no
C4 C5 . 1.373(6) no
C4 H4 . 0.9300 no
C5 C6 . 1.377(6) no
C5 H5 . 0.9300 no
C6 H6 . 0.9300 no
N1 C8 . 1.394(5) no
N1 H1N . 0.9187 no
C8 C13 . 1.393(6) no
C8 C9 . 1.396(5) no
C9 C10 . 1.385(5) no
C9 Cl1 . 1.722(4) no
C10 C11 . 1.370(6) no
C10 Cl2 . 1.734(4) no
C11 C12 . 1.376(7) no
C11 H11 . 0.9300 no
C12 C13 . 1.381(6) no
C12 H12 . 0.9300 no
C13 H13 . 0.9300 no
C7 O2 . 1.229(5) no
C7 O1 . 1.289(4) no
C14 H14A . 0.9600 no
C14 H14B . 0.9600 no
C14 H14C . 0.9600 no
C15 H15A . 0.9600 no
C15 H15B . 0.9600 no
C15 H15C . 0.9600 no
C16 H16A . 0.9600 no
C16 H16B . 0.9600 no
C16 H16C . 0.9600 no
C17 H17A . 0.9600 no
C17 H17B . 0.9600 no
C17 H17C . 0.9600 no
C18 C19 . 1.466(7) no
C18 H18A . 0.9700 no
C18 H18B . 0.9700 no
C19 H19A . 0.9600 no
C19 H19B . 0.9600 no
C19 H19C . 0.9600 no

loop_
_geom_hbond_atom_site_label_D
_geom_hbond_atom_site_label_H
_geom_hbond_atom_site_label_A
_geom_hbond_distance_DH
_geom_hbond_distance_HA
_geom_hbond_distance_DA
_geom_hbond_angle_DHA
N1 H1N Cl1 0.92 2.51 2.908(4) 107
N1 H1N O2 0.92 1.97 2.639(4) 128

loop_
_geom_torsion_atom_site_label_1
_geom_torsion_atom_site_label_2
_geom_torsion_atom_site_label_3
_geom_torsion_atom_site_label_4
_geom_torsion
_geom_torsion_publ_flag
C1 C7 O1 Sn2 177.5(3) no
